data_2017989
loop_
_publ_author_name
'Zhong, Kai-Long'
'Chen, Li'
'Chen, Lin'

_publ_section_title
;
 Poly[diaquabis(\m-4,4'-bipyridine-\k^2^<i>N</i>:<i>N</i>')bis(ethane-1,2-diol)di-\m-sulfato-dicopper(II)]
;
_journal_coeditor_code SF3145
_journal_issue 2
_journal_name_full 'Acta Crystallographica Section C'
_journal_page_first m62
_journal_page_last m64
_journal_paper_doi 10.1107/S0108270110052558
_journal_volume 67
_journal_year 2011
_chemical_formula_iupac '[Cu2 (S O4)2 (C10 H8 N2)2 (C2 H6 O2)2 (H2 O)2]'
_chemical_formula_moiety 'C24 H32 Cu2 N4 O14 S2'
_chemical_formula_sum 'C24 H32 Cu2 N4 O14 S2'
_chemical_formula_weight 791.74
_chemical_name_systematic
;
Poly[diaquabis(\m-4,4'-bipyridine-\k^2^<i>N</i>:<i>N</i>')bis(ethane-1,2-
diol)-di-\m-sulfato-dicopper(II)]
;
_space_group_IT_number 15
_symmetry_cell_setting monoclinic
_symmetry_space_group_name_Hall '-C 2yc'
_symmetry_space_group_name_H-M 'C 1 2/c 1'
_atom_sites_solution_hydrogens geom
_atom_sites_solution_primary direct
_atom_sites_solution_secondary difmap
_audit_creation_method SHELXL97
_cell_angle_alpha 90.00
_cell_angle_beta 95.87(3)
_cell_angle_gamma 90.00
_cell_formula_units_Z 4
_cell_length_a 11.060(2)
_cell_length_b 22.220(4)
_cell_length_c 12.208(2)
_cell_measurement_reflns_used 6932
_cell_measurement_temperature 223.15
_cell_measurement_theta_max 27.5010
_cell_measurement_theta_min 3.3158
_cell_volume 2984.4(9)
_computing_cell_refinement 'CrystalClear (Rigaku, 2007)'
_computing_data_collection 'CrystalClear (Rigaku, 2007)'
_computing_data_reduction 'CrystalClear (Rigaku, 2007)'
_computing_molecular_graphics 'XP in SHELXTL (Sheldrick, 2008)'
_computing_publication_material 'SHELXTL (Sheldrick, 2008)'
_computing_structure_refinement 'SHELXL97 (Sheldrick, 2008)'
_computing_structure_solution 'SHELXS97 (Sheldrick, 2008)'
_diffrn_ambient_temperature 223.15
_diffrn_detector_area_resol_mean 28.5714
_diffrn_measured_fraction_theta_full 0.988
_diffrn_measured_fraction_theta_max 0.988
_diffrn_measurement_device_type 'Rigaku Mercury CCD area-detector'
_diffrn_measurement_method \w
_diffrn_radiation_monochromator graphite
_diffrn_radiation_source 'fine-focus sealed tube'
_diffrn_radiation_type MoK\a
_diffrn_radiation_wavelength 0.71073
_diffrn_reflns_av_R_equivalents 0.0239
_diffrn_reflns_av_sigmaI/netI 0.0306
_diffrn_reflns_limit_h_max 10
_diffrn_reflns_limit_h_min -14
_diffrn_reflns_limit_k_max 25
_diffrn_reflns_limit_k_min -28
_diffrn_reflns_limit_l_max 15
_diffrn_reflns_limit_l_min -15
_diffrn_reflns_number 8511
_diffrn_reflns_theta_full 27.50
_diffrn_reflns_theta_max 27.50
_diffrn_reflns_theta_min 3.32
_diffrn_standards_number 0
_exptl_absorpt_coefficient_mu 1.642
_exptl_absorpt_correction_T_max 1.0000
_exptl_absorpt_correction_T_min 0.8232
_exptl_absorpt_correction_type multi-scan
_exptl_absorpt_process_details '(REQAB; Jacobson, 1998)'
_exptl_crystal_colour blue
_exptl_crystal_density_diffrn 1.762
_exptl_crystal_density_method 'not measured'
_exptl_crystal_description prism
_exptl_crystal_F_000 1624
_exptl_crystal_size_max 0.65
_exptl_crystal_size_mid 0.20
_exptl_crystal_size_min 0.18
_refine_diff_density_max 0.520
_refine_diff_density_min -0.397
_refine_ls_extinction_method none
_refine_ls_goodness_of_fit_ref 1.102
_refine_ls_hydrogen_treatment mixed
_refine_ls_matrix_type full
_refine_ls_number_parameters 225
_refine_ls_number_reflns 3390
_refine_ls_number_restraints 0
_refine_ls_restrained_S_all 1.102
_refine_ls_R_factor_all 0.0556
_refine_ls_R_factor_gt 0.0387
_refine_ls_shift/su_max 0.002
_refine_ls_shift/su_mean 0.000
_refine_ls_structure_factor_coef Fsqd
_refine_ls_weighting_details 'calc w=1/[\s^2^(Fo^2^)+(0.0461P)^2^+1.4943P] where P=(Fo^2^+2Fc^2^)/3'
_refine_ls_weighting_scheme calc
_refine_ls_wR_factor_gt 0.0864
_refine_ls_wR_factor_ref 0.0939
_reflns_number_gt 2730
_reflns_number_total 3390
_reflns_threshold_expression I>2\s(I)
_cod_data_source_file sf3145.cif
_cod_data_source_block I
_cod_original_cell_volume 2984.5(10)
_cod_original_sg_symbol_Hall -C2yc
_cod_original_sg_symbol_H-M 'C 2/c'
_cod_database_code 2017989
_cod_database_fobs_code 2017989

loop_
_symmetry_equiv_pos_as_xyz
'x, y, z'
'-x, y, -z+1/2'
'x+1/2, y+1/2, z'
'-x+1/2, y+1/2, -z+1/2'
'-x, -y, -z'
'x, -y, z-1/2'
'-x+1/2, -y+1/2, -z'
'x+1/2, -y+1/2, z-1/2'

loop_
_atom_site_type_symbol
_atom_site_label
_atom_site_fract_x
_atom_site_fract_y
_atom_site_fract_z
_atom_site_U_iso_or_equiv
_atom_site_adp_type
_atom_site_calc_flag
_atom_site_refinement_flags
_atom_site_occupancy
_atom_site_disorder_assembly
_atom_site_disorder_group
Cu Cu1 0.0000 0.626444(15) 0.7500 0.01634(12) Uani d S 1 . .
Cu Cu2 0.5000 0.627198(16) 0.7500 0.01783(12) Uani d S 1 . .
S S1 0.26518(6) 0.60462(3) 0.88780(5) 0.02182(15) Uani d . 1 . .
N N1 0.5000 0.53688(12) 0.7500 0.0184(6) Uani d S 1 . .
N N2 0.5000 0.71808(12) 0.7500 0.0198(6) Uani d S 1 . .
N N3 0.0000 0.71719(12) 0.7500 0.0178(6) Uani d S 1 . .
N N4 0.0000 0.53708(12) 0.7500 0.0174(6) Uani d S 1 . .
C C8 0.0623(2) 0.81057(10) 0.8353(2) 0.0227(5) Uani d . 1 . .
H H8A 0.1047 0.8305 0.8943 0.027 Uiso calc R 1 . .
C C3 0.4288(2) 0.50574(11) 0.6752(2) 0.0273(6) Uani d . 1 . .
H H3A 0.3789 0.5268 0.6225 0.033 Uiso calc R 1 . .
C C6 0.5000 0.84460(14) 0.7500 0.0197(7) Uani d S 1 . .
C C9 0.0608(2) 0.74843(10) 0.8322(2) 0.0225(5) Uani d . 1 . .
H H9A 0.1038 0.7273 0.8893 0.027 Uiso calc R 1 . .
C C10 0.0764(2) 0.50599(10) 0.6931(2) 0.0219(5) Uani d . 1 . .
H H10A 0.1304 0.5271 0.6538 0.026 Uiso calc R 1 . .
C C5 0.4051(3) 0.81159(11) 0.7864(2) 0.0302(6) Uani d . 1 . .
H H5A 0.3395 0.8314 0.8120 0.036 Uiso calc R 1 . .
C C1 0.5000 0.41052(14) 0.7500 0.0180(7) Uani d S 1 . .
C C2 0.4262(2) 0.44350(11) 0.6730(2) 0.0257(6) Uani d . 1 . .
H H2A 0.3749 0.4237 0.6196 0.031 Uiso calc R 1 . .
C C4 0.4081(2) 0.74948(11) 0.7847(2) 0.0306(6) Uani d . 1 . .
H H4A 0.3430 0.7285 0.8088 0.037 Uiso calc R 1 . .
C C11 0.0784(2) 0.44386(10) 0.6904(2) 0.0223(5) Uani d . 1 . .
H H11A 0.1320 0.4239 0.6489 0.027 Uiso calc R 1 . .
C C7 0.0000 0.84347(14) 0.7500 0.0182(7) Uani d S 1 . .
C C12 0.0000 0.41118(14) 0.7500 0.0186(7) Uani d S 1 . .
C C14 0.2969(3) 0.60414(14) 0.4427(2) 0.0360(7) Uani d . 1 . .
H H14A 0.2817 0.6180 0.3672 0.043 Uiso calc R 1 . .
H H14B 0.3719 0.5812 0.4497 0.043 Uiso calc R 1 . .
C C13 0.3081(3) 0.65679(12) 0.5193(3) 0.0383(7) Uani d . 1 . .
H H13A 0.3728 0.6830 0.5002 0.046 Uiso calc R 1 . .
H H13B 0.2329 0.6796 0.5121 0.046 Uiso calc R 1 . .
O O2 0.18604(16) 0.62764(7) 0.78866(14) 0.0225(4) Uani d . 1 . .
O O1 0.38961(17) 0.62756(7) 0.87965(16) 0.0255(4) Uani d . 1 . .
O O3 0.26430(19) 0.53917(8) 0.88790(18) 0.0407(5) Uani d . 1 . .
O O1W 0.0269(2) 0.63123(9) 0.56389(16) 0.0301(4) Uani d . 1 . .
H H5C 0.072(3) 0.6098(15) 0.531(3) 0.045 Uiso d . 1 . .
H H5B -0.044(3) 0.6278(14) 0.532(3) 0.045 Uiso d . 1 . .
O O4 0.22028(18) 0.62951(9) 0.98674(16) 0.0330(5) Uani d . 1 . .
O O7 0.19940(19) 0.56732(9) 0.46951(18) 0.0379(5) Uani d . 1 . .
H H7A 0.205(3) 0.5346(16) 0.443(3) 0.057 Uiso d . 1 . .
O O6 0.3337(2) 0.63657(10) 0.62979(18) 0.0379(5) Uani d . 1 . .
H H6 0.271(4) 0.6373(17) 0.654(3) 0.057 Uiso d . 1 . .

loop_
_atom_site_aniso_label
_atom_site_aniso_U_11
_atom_site_aniso_U_22
_atom_site_aniso_U_33
_atom_site_aniso_U_12
_atom_site_aniso_U_13
_atom_site_aniso_U_23
Cu1 0.0162(2) 0.0099(2) 0.0228(2) 0.000 0.00125(16) 0.000
Cu2 0.0189(2) 0.0099(2) 0.0246(2) 0.000 0.00234(16) 0.000
S1 0.0209(3) 0.0173(3) 0.0267(3) -0.0019(2) -0.0005(2) 0.0041(2)
N4 0.0182(14) 0.0121(13) 0.0215(14) 0.000 -0.0001(11) 0.000
N2 0.0203(15) 0.0128(13) 0.0267(15) 0.000 0.0036(12) 0.000
N3 0.0200(15) 0.0117(12) 0.0217(14) 0.000 0.0017(11) 0.000
N1 0.0209(15) 0.0114(13) 0.0234(14) 0.000 0.0038(12) 0.000
C8 0.0271(14) 0.0177(12) 0.0219(12) -0.0017(10) -0.0054(10) 0.0014(10)
C3 0.0328(15) 0.0184(12) 0.0284(13) 0.0007(11) -0.0081(11) 0.0028(11)
C6 0.0230(18) 0.0132(15) 0.0224(17) 0.000 -0.0001(14) 0.000
C9 0.0251(13) 0.0169(11) 0.0243(12) -0.0004(10) -0.0036(10) 0.0023(10)
C10 0.0210(13) 0.0174(11) 0.0280(13) -0.0005(9) 0.0058(10) 0.0013(10)
C5 0.0282(15) 0.0163(12) 0.0491(17) 0.0017(10) 0.0183(13) -0.0002(11)
C1 0.0198(17) 0.0135(15) 0.0208(16) 0.000 0.0033(13) 0.000
C2 0.0307(15) 0.0184(12) 0.0260(13) 0.0004(10) -0.0068(11) -0.0009(10)
C4 0.0281(15) 0.0164(12) 0.0497(17) -0.0019(10) 0.0161(13) 0.0001(12)
C11 0.0246(13) 0.0169(12) 0.0263(13) 0.0019(9) 0.0076(10) -0.0016(10)
C7 0.0215(18) 0.0107(15) 0.0229(17) 0.000 0.0057(13) 0.000
C12 0.0201(17) 0.0158(15) 0.0198(16) 0.000 0.0016(13) 0.000
C14 0.0358(17) 0.0429(16) 0.0307(15) 0.0051(14) 0.0104(12) 0.0041(13)
C13 0.0341(17) 0.0277(14) 0.0551(19) -0.0028(12) 0.0139(14) 0.0080(14)
O2 0.0200(9) 0.0223(9) 0.0250(9) -0.0015(7) 0.0014(7) 0.0042(7)
O1 0.0206(9) 0.0213(9) 0.0343(10) -0.0012(7) 0.0005(8) -0.0029(7)
O3 0.0403(12) 0.0181(9) 0.0613(14) -0.0056(8) -0.0066(10) 0.0107(9)
O1W 0.0283(11) 0.0319(10) 0.0298(11) 0.0038(8) 0.0023(9) -0.0066(8)
O4 0.0253(10) 0.0499(13) 0.0234(9) -0.0033(8) 0.0007(8) -0.0013(8)
O7 0.0378(12) 0.0308(10) 0.0467(12) -0.0016(9) 0.0116(10) -0.0146(9)
O6 0.0259(11) 0.0503(12) 0.0392(12) -0.0070(10) 0.0111(9) -0.0131(10)

loop_
_atom_type_symbol
_atom_type_description
_atom_type_scat_dispersion_real
_atom_type_scat_dispersion_imag
_atom_type_scat_source
C C 0.0033 0.0016 'International Tables Vol C Tables 4.2.6.8 and 6.1.1.4'
H H 0.0000 0.0000 'International Tables Vol C Tables 4.2.6.8 and 6.1.1.4'
N N 0.0061 0.0033 'International Tables Vol C Tables 4.2.6.8 and 6.1.1.4'
O O 0.0106 0.0060 'International Tables Vol C Tables 4.2.6.8 and 6.1.1.4'
S S 0.1246 0.1234 'International Tables Vol C Tables 4.2.6.8 and 6.1.1.4'
Cu Cu 0.3201 1.2651 'International Tables Vol C Tables 4.2.6.8 and 6.1.1.4'

loop_
_geom_angle_atom_site_label_1
_geom_angle_atom_site_label_2
_geom_angle_atom_site_label_3
_geom_angle_site_symmetry_1
_geom_angle_site_symmetry_3
_geom_angle
_geom_angle_publ_flag
N3 Cu1 N4 . . 180.0000(10) y
N3 Cu1 O1W . . 87.37(5) y
N3 Cu1 O2 . . 89.26(4) y
N4 Cu1 O1W . . 92.63(5) y
N4 Cu1 O2 . . 90.74(4) y
O1W Cu1 O1W 2_556 . 174.75(10) y
O1W Cu1 O2 . . 89.91(8) y
O2 Cu1 O2 2_556 . 178.53(9) y
N1 Cu2 N2 . . 180.0000(10) y
N1 Cu2 O1 . . 90.22(4) y
N1 Cu2 O6 . . 95.33(6) y
N2 Cu2 O1 . . 89.78(4) y
N2 Cu2 O6 . . 84.67(6) y
O1 Cu2 O1 . 2_656 179.55(9) y
O1 Cu2 O6 . . 89.53(8) y
O6 Cu2 O6 2_656 . 169.34(12) y
N4 Cu1 O2 . 2_556 90.74(4) ?
N3 Cu1 O2 . 2_556 89.26(4) ?
N4 Cu1 O1W . 2_556 92.63(5) ?
N3 Cu1 O1W . 2_556 87.37(5) ?
O2 Cu1 O1W 2_556 2_556 89.91(8) ?
O2 Cu1 O1W . 2_556 90.02(8) ?
O2 Cu1 O1W 2_556 . 90.02(8) ?
N1 Cu2 O1 . 2_656 90.22(4) ?
N2 Cu2 O1 . 2_656 89.78(4) ?
N1 Cu2 O6 . 2_656 95.33(6) ?
N2 Cu2 O6 . 2_656 84.67(6) ?
O1 Cu2 O6 . 2_656 90.43(8) ?
O1 Cu2 O6 2_656 2_656 89.53(8) ?
O1 Cu2 O6 2_656 . 90.43(8) ?
O3 S1 O4 . . 112.03(13) ?
O3 S1 O1 . . 110.54(11) ?
O4 S1 O1 . . 108.79(11) ?
O3 S1 O2 . . 109.66(11) ?
O4 S1 O2 . . 108.45(11) ?
O1 S1 O2 . . 107.24(11) ?
C10 N4 C10 2_556 . 117.9(3) ?
C10 N4 Cu1 2_556 . 121.04(14) ?
C10 N4 Cu1 . . 121.04(14) ?
C4 N2 C4 . 2_656 117.1(3) ?
C4 N2 Cu2 . . 121.45(15) ?
C4 N2 Cu2 2_656 . 121.45(15) ?
C9 N3 C9 . 2_556 117.7(3) ?
C9 N3 Cu1 . . 121.13(14) ?
C9 N3 Cu1 2_556 . 121.13(14) ?
C3 N1 C3 2_656 . 117.6(3) ?
C3 N1 Cu2 2_656 . 121.20(14) ?
C3 N1 Cu2 . . 121.20(14) ?
C9 C8 C7 . . 120.0(2) ?
C9 C8 H8A . . 120.0 ?
C7 C8 H8A . . 120.0 ?
N1 C3 C2 . . 122.8(2) ?
N1 C3 H3A . . 118.6 ?
C2 C3 H3A . . 118.6 ?
C5 C6 C5 . 2_656 116.3(3) ?
C5 C6 C12 . 3 121.85(15) ?
C5 C6 C12 2_656 3 121.85(15) ?
N3 C9 C8 . . 122.8(2) ?
N3 C9 H9A . . 118.6 ?
C8 C9 H9A . . 118.6 ?
N4 C10 C11 . . 122.7(2) ?
N4 C10 H10A . . 118.6 ?
C11 C10 H10A . . 118.6 ?
C4 C5 C6 . . 120.2(2) ?
C4 C5 H5A . . 119.9 ?
C6 C5 H5A . . 119.9 ?
C2 C1 C2 2_656 . 116.3(3) ?
C2 C1 C7 2_656 3_545 121.83(15) ?
C2 C1 C7 . 3_545 121.83(15) ?
C3 C2 C1 . . 120.3(2) ?
C3 C2 H2A . . 119.9 ?
C1 C2 H2A . . 119.9 ?
N2 C4 C5 . . 123.1(2) ?
N2 C4 H4A . . 118.5 ?
C5 C4 H4A . . 118.5 ?
C10 C11 C12 . . 119.8(2) ?
C10 C11 H11A . . 120.1 ?
C12 C11 H11A . . 120.1 ?
C8 C7 C8 2_556 . 116.8(3) ?
C8 C7 C1 2_556 3_455 121.60(15) ?
C8 C7 C1 . 3_455 121.60(15) ?
C11 C12 C11 2_556 . 117.1(3) ?
C11 C12 C6 2_556 3_445 121.44(15) ?
C11 C12 C6 . 3_445 121.44(15) ?
O7 C14 C13 . . 108.9(2) ?
O7 C14 H14A . . 109.9 ?
C13 C14 H14A . . 109.9 ?
O7 C14 H14B . . 109.9 ?
C13 C14 H14B . . 109.9 ?
H14A C14 H14B . . 108.3 ?
O6 C13 C14 . . 110.0(2) ?
O6 C13 H13A . . 109.7 ?
C14 C13 H13A . . 109.7 ?
O6 C13 H13B . . 109.7 ?
C14 C13 H13B . . 109.7 ?
H13A C13 H13B . . 108.2 ?
S1 O2 Cu1 . . 131.47(11) ?
S1 O1 Cu2 . . 131.82(11) ?
Cu1 O1W H5C . . 127(2) ?
Cu1 O1W H5B . . 104(2) ?
H5C O1W H5B . . 108(3) ?
C14 O7 H7A . . 110(3) ?
C13 O6 Cu2 . . 136.10(18) ?
C13 O6 H6 . . 104(3) ?
Cu2 O6 H6 . . 117(3) ?

loop_
_geom_bond_atom_site_label_1
_geom_bond_atom_site_label_2
_geom_bond_site_symmetry_2
_geom_bond_distance
_geom_bond_publ_flag
Cu1 N3 . 2.016(3) y
Cu1 N4 . 1.986(3) y
Cu1 O1W . 2.324(2) y
Cu1 O2 . 2.0637(18) y
Cu1 O2 2_556 2.0637(18) ?
Cu2 N1 . 2.007(3) y
Cu2 N2 . 2.019(3) y
Cu2 O1 . 2.095(2) y
Cu2 O6 . 2.242(2) y
Cu1 O1W 2_556 2.324(2) ?
Cu2 O1 2_656 2.095(2) ?
Cu2 O6 2_656 2.242(2) ?
S1 O1 . 1.4805(19) y
S1 O2 . 1.5085(19) y
S1 O3 . 1.4544(19) y
S1 O4 . 1.461(2) y
N4 C10 2_556 1.340(3) ?
N4 C10 . 1.340(3) ?
N2 C4 . 1.337(3) ?
N2 C4 2_656 1.337(3) ?
N3 C9 . 1.343(3) ?
N3 C9 2_556 1.343(3) ?
N1 C3 2_656 1.336(3) ?
N1 C3 . 1.336(3) ?
C8 C9 . 1.381(3) ?
C8 C7 . 1.395(3) ?
C8 H8A . 0.9300 ?
C3 C2 . 1.383(3) ?
C3 H3A . 0.9300 ?
C6 C5 . 1.390(3) ?
C6 C5 2_656 1.390(3) ?
C6 C12 3 1.479(5) ?
C9 H9A . 0.9300 ?
C10 C11 . 1.381(3) ?
C10 H10A . 0.9300 ?
C5 C4 . 1.381(3) ?
C5 H5A . 0.9300 ?
C1 C2 2_656 1.389(3) ?
C1 C2 . 1.389(3) ?
C1 C7 3_545 1.490(5) ?
C2 H2A . 0.9300 ?
C4 H4A . 0.9300 ?
C11 C12 . 1.392(3) ?
C11 H11A . 0.9300 ?
C7 C8 2_556 1.395(3) ?
C7 C1 3_455 1.490(5) ?
C12 C11 2_556 1.392(3) ?
C12 C6 3_445 1.479(5) ?
C14 O7 . 1.418(4) ?
C14 C13 . 1.495(4) ?
C14 H14A . 0.9700 ?
C14 H14B . 0.9700 ?
C13 O6 . 1.423(4) ?
C13 H13A . 0.9700 ?
C13 H13B . 0.9700 ?
O1W H5C . 0.83(3) ?
O1W H5B . 0.84(4) ?
O7 H7A . 0.80(4) ?
O6 H6 . 0.78(4) ?

loop_
_geom_hbond_atom_site_label_D
_geom_hbond_atom_site_label_H
_geom_hbond_atom_site_label_A
_geom_hbond_site_symmetry_A
_geom_hbond_distance_DH
_geom_hbond_distance_HA
_geom_hbond_distance_DA
_geom_hbond_angle_DHA
O1W H5B O4 2_556 0.84(4) 1.94(4) 2.741(3) 159(3)
O7 H7A O3 6_565 0.80(4) 1.92(4) 2.693(3) 164(4)
O1W H5C O7 . 0.83(3) 1.91(4) 2.726(3) 170(3)
O6 H6 O2 . 0.78(4) 1.99(4) 2.668(3) 145(4)

loop_
_geom_torsion_atom_site_label_1
_geom_torsion_atom_site_label_2
_geom_torsion_atom_site_label_3
_geom_torsion_atom_site_label_4
_geom_torsion_site_symmetry_1
_geom_torsion_site_symmetry_2
_geom_torsion_site_symmetry_3
_geom_torsion_site_symmetry_4
_geom_torsion
_geom_torsion_publ_flag
O2 Cu1 N4 C10 2_556 . . 2_556 -50.16(13) ?
O2 Cu1 N4 C10 . . . 2_556 129.84(13) ?
O1W Cu1 N4 C10 2_556 . . 2_556 39.78(13) ?
O1W Cu1 N4 C10 . . . 2_556 -140.22(13) ?
O2 Cu1 N4 C10 2_556 . . . 129.84(13) ?
O2 Cu1 N4 C10 . . . . -50.16(13) ?
O1W Cu1 N4 C10 2_556 . . . -140.22(13) ?
O1W Cu1 N4 C10 . . . . 39.78(13) ?
O1 Cu2 N2 C4 . . . . -27.03(16) ?
O1 Cu2 N2 C4 2_656 . . . 152.97(16) ?
O6 Cu2 N2 C4 2_656 . . . -117.49(16) ?
O6 Cu2 N2 C4 . . . . 62.51(16) ?
O1 Cu2 N2 C4 . . . 2_656 152.97(16) ?
O1 Cu2 N2 C4 2_656 . . 2_656 -27.03(16) ?
O6 Cu2 N2 C4 2_656 . . 2_656 62.51(16) ?
O6 Cu2 N2 C4 . . . 2_656 -117.49(16) ?
O2 Cu1 N3 C9 2_556 . . . 132.91(14) ?
O2 Cu1 N3 C9 . . . . -47.09(14) ?
O1W Cu1 N3 C9 2_556 . . . 42.96(14) ?
O1W Cu1 N3 C9 . . . . -137.04(14) ?
O2 Cu1 N3 C9 2_556 . . 2_556 -47.09(14) ?
O2 Cu1 N3 C9 . . . 2_556 132.91(14) ?
O1W Cu1 N3 C9 2_556 . . 2_556 -137.04(14) ?
O1W Cu1 N3 C9 . . . 2_556 42.96(14) ?
O1 Cu2 N1 C3 . . . 2_656 -78.68(15) ?
O1 Cu2 N1 C3 2_656 . . 2_656 101.32(15) ?
O6 Cu2 N1 C3 2_656 . . 2_656 11.77(16) ?
O6 Cu2 N1 C3 . . . 2_656 -168.23(16) ?
O1 Cu2 N1 C3 . . . . 101.32(15) ?
O1 Cu2 N1 C3 2_656 . . . -78.68(15) ?
O6 Cu2 N1 C3 2_656 . . . -168.23(16) ?
O6 Cu2 N1 C3 . . . . 11.77(16) ?
C3 N1 C3 C2 2_656 . . . 0.2(2) ?
Cu2 N1 C3 C2 . . . . -179.8(2) ?
C9 N3 C9 C8 2_556 . . . 0.43(19) ?
Cu1 N3 C9 C8 . . . . -179.57(19) ?
C7 C8 C9 N3 . . . . -0.9(4) ?
C10 N4 C10 C11 2_556 . . . 0.53(18) ?
Cu1 N4 C10 C11 . . . . -179.47(18) ?
C5 C6 C5 C4 2_656 . . . -0.3(2) ?
C12 C6 C5 C4 3 . . . 179.7(2) ?
N1 C3 C2 C1 . . . . -0.4(4) ?
C2 C1 C2 C3 2_656 . . . 0.17(19) ?
C7 C1 C2 C3 3_545 . . . -179.83(19) ?
C4 N2 C4 C5 2_656 . . . -0.3(2) ?
Cu2 N2 C4 C5 . . . . 179.7(2) ?
C6 C5 C4 N2 . . . . 0.7(4) ?
N4 C10 C11 C12 . . . . -1.1(3) ?
C9 C8 C7 C8 . . . 2_556 0.41(17) ?
C9 C8 C7 C1 . . . 3_455 -179.59(18) ?
C10 C11 C12 C11 . . . 2_556 0.50(16) ?
C10 C11 C12 C6 . . . 3_445 -179.50(17) ?
O7 C14 C13 O6 . . . . 61.2(3) ?
O3 S1 O2 Cu1 . . . . 69.94(17) ?
O4 S1 O2 Cu1 . . . . -52.68(16) ?
O1 S1 O2 Cu1 . . . . -170.00(12) ?
N4 Cu1 O2 S1 . . . . -62.36(13) ?
N3 Cu1 O2 S1 . . . . 117.64(13) ?
O1W Cu1 O2 S1 2_556 . . . 30.27(14) ?
O1W Cu1 O2 S1 . . . . -154.98(14) ?
O3 S1 O1 Cu2 . . . . 70.52(17) ?
O4 S1 O1 Cu2 . . . . -166.08(13) ?
O2 S1 O1 Cu2 . . . . -48.97(16) ?
N1 Cu2 O1 S1 . . . . -62.25(13) ?
N2 Cu2 O1 S1 . . . . 117.75(13) ?
O6 Cu2 O1 S1 2_656 . . . -157.58(14) ?
O6 Cu2 O1 S1 . . . . 33.08(14) ?
C14 C13 O6 Cu2 . . . . 98.9(3) ?
N1 Cu2 O6 C13 . . . . -111.1(3) ?
N2 Cu2 O6 C13 . . . . 68.9(3) ?
O1 Cu2 O6 C13 . . . . 158.7(3) ?
O1 Cu2 O6 C13 2_656 . . . -20.9(3) ?
O6 Cu2 O6 C13 2_656 . . . 68.9(3) ?
